data_7014779
loop_
_publ_author_name
'Cross, Warren B.'
'Daly, Christopher G.'
'Ackerman, Rachel L.'
'George, Ian R.'
'Singh, Kuldip'

_publ_section_title
;
 N-heterocyclic carbene tethered amido complexes of palladium and
 platinum.
;
_journal_issue 2
_journal_name_full 'Dalton transactions (Cambridge, England : 2003)'
_journal_page_first 495
_journal_page_last 505
_journal_paper_doi 10.1039/c0dt01149e
_journal_volume 40
_journal_year 2011
_chemical_formula_moiety ' C29 H31 N6 Pd, C F3 O3 S,0.75 C H2 Cl2'
_chemical_formula_sum 'C30.75 H32.5 Cl1.5 F3 N6 O3 Pd S'
_chemical_formula_weight 782.76
_chemical_name_common '{[CNC-i-Pr]Pdpy}OTf (9a)'
_chemical_name_systematic
;
?
;
_space_group_IT_number 2
_symmetry_cell_setting triclinic
_symmetry_space_group_name_Hall '-P 1'
_symmetry_space_group_name_H-M 'P -1'
_atom_sites_solution_hydrogens geom
_atom_sites_solution_primary direct
_atom_sites_solution_secondary difmap
_audit_creation_method SHELXL-97
_cell_angle_alpha 101.593(10)
_cell_angle_beta 94.150(9)
_cell_angle_gamma 95.257(10)
_cell_formula_units_Z 4
_cell_length_a 10.372(4)
_cell_length_b 11.933(5)
_cell_length_c 26.284(11)
_cell_measurement_reflns_used 958
_cell_measurement_temperature 150(2)
_cell_measurement_theta_max 23.439
_cell_measurement_theta_min 2.422
_cell_volume 3160(2)
_computing_cell_refinement 'Bruker SMART'
_computing_data_collection 'Bruker SMART'
_computing_data_reduction 'Bruker SHELXTL'
_computing_molecular_graphics 'Bruker SHELXTL'
_computing_publication_material 'Bruker SHELXTL'
_computing_structure_refinement 'SHELXL-97 (Sheldrick, 1997)'
_computing_structure_solution 'SHELXS-97 (Sheldrick, 1990)'
_diffrn_ambient_temperature 150(2)
_diffrn_measured_fraction_theta_full 0.989
_diffrn_measured_fraction_theta_max 0.989
_diffrn_measurement_device_type 'Bruker Apex 2000 CCD area detector'
_diffrn_measurement_method 'phi and omega scans'
_diffrn_radiation_monochromator graphite
_diffrn_radiation_source 'fine-focus sealed tube'
_diffrn_radiation_type MoK\a
_diffrn_radiation_wavelength 0.71073
_diffrn_reflns_av_R_equivalents 0.2109
_diffrn_reflns_av_sigmaI/netI 0.3463
_diffrn_reflns_limit_h_max 12
_diffrn_reflns_limit_h_min -12
_diffrn_reflns_limit_k_max 14
_diffrn_reflns_limit_k_min -14
_diffrn_reflns_limit_l_max 32
_diffrn_reflns_limit_l_min -32
_diffrn_reflns_number 25010
_diffrn_reflns_theta_full 26.00
_diffrn_reflns_theta_max 26.00
_diffrn_reflns_theta_min 1.75
_exptl_absorpt_coefficient_mu 0.842
_exptl_absorpt_correction_T_max 0.802
_exptl_absorpt_correction_T_min 0.338
_exptl_absorpt_correction_type empirical
_exptl_absorpt_process_details
;
absorption correction based on 3047 reflections(SADABS);Rint 0.2361 before
correction and 0.0699 after.
;
_exptl_crystal_colour yellow
_exptl_crystal_density_diffrn 1.646
_exptl_crystal_density_method 'not measured'
_exptl_crystal_description plate
_exptl_crystal_F_000 1590
_exptl_crystal_size_max 0.22
_exptl_crystal_size_mid 0.13
_exptl_crystal_size_min 0.02
_refine_diff_density_max 1.347
_refine_diff_density_min -2.118
_refine_diff_density_rms 0.170
_refine_ls_extinction_method none
_refine_ls_goodness_of_fit_ref 0.795
_refine_ls_hydrogen_treatment constr
_refine_ls_matrix_type full
_refine_ls_number_parameters 810
_refine_ls_number_reflns 12296
_refine_ls_number_restraints 4
_refine_ls_restrained_S_all 0.795
_refine_ls_R_factor_all 0.1872
_refine_ls_R_factor_gt 0.0910
_refine_ls_shift/su_max 0.001
_refine_ls_shift/su_mean 0.000
_refine_ls_structure_factor_coef Fsqd
_refine_ls_weighting_details 'calc w=1/[\s^2^(Fo^2^)+(0.0472P)^2^+0.0000P] where P=(Fo^2^+2Fc^2^)/3'
_refine_ls_weighting_scheme calc
_refine_ls_wR_factor_gt 0.1639
_refine_ls_wR_factor_ref 0.1958
_reflns_number_gt 4612
_reflns_number_total 12296
_reflns_threshold_expression >2sigma(I)
_cod_data_source_file C0DT01149E.TXT
_cod_data_source_block 09083
_cod_depositor_comments
;
The following automatic conversions were performed:
'_symmetry_cell_setting' value 'Triclinic' changed to 'triclinic'
according to '/home/saulius/struct/CIF-dictionaries/cif_core.dic'
dictionary named 'cif_core.dic' version 2.4.1 from 2010-06-29.

Automatic conversion script
Id: cif_fix_enum 1555 2011-01-17 13:19:09Z saulius 
;
_cod_original_cell_volume 3159(2)
_cod_original_sg_symbol_H-M P-1
_cod_original_formula_sum 'C30.75 H32.50 Cl1.50 F3 N6 O3 Pd S'
_cod_database_code 7014779

loop_
_symmetry_equiv_pos_as_xyz
'x, y, z'
'-x, -y, -z'

loop_
_atom_site_label
_atom_site_type_symbol
_atom_site_fract_x
_atom_site_fract_y
_atom_site_fract_z
_atom_site_U_iso_or_equiv
_atom_site_adp_type
_atom_site_occupancy
_atom_site_symmetry_multiplicity
_atom_site_calc_flag
_atom_site_refinement_flags
_atom_site_disorder_assembly
_atom_site_disorder_group
Pd1 Pd 0.73594(7) 0.82805(6) 0.67917(3) 0.0249(2) Uani 1 1 d . . .
N1 N 0.7893(8) 0.8109(7) 0.7525(3) 0.029(2) Uani 1 1 d . . .
N2 N 0.9137(7) 0.6483(6) 0.6838(3) 0.026(2) Uani 1 1 d . . .
N3 N 0.7664(7) 0.5822(6) 0.6195(3) 0.023(2) Uani 1 1 d . . .
N4 N 0.6267(7) 0.9971(6) 0.7604(3) 0.025(2) Uani 1 1 d . . .
N5 N 0.6730(8) 1.0880(6) 0.6994(4) 0.032(2) Uani 1 1 d . . .
N6 N 0.6964(7) 0.8454(6) 0.6036(3) 0.021(2) Uani 1 1 d . . .
C1 C 0.9123(9) 0.7866(8) 0.7656(5) 0.030(3) Uani 1 1 d . . .
C2 C 0.9781(10) 0.7148(8) 0.7315(4) 0.027(3) Uani 1 1 d . . .
C3 C 1.1092(9) 0.6995(8) 0.7436(5) 0.034(3) Uani 1 1 d . . .
H3 H 1.1548 0.6538 0.7186 0.041 Uiso 1 1 calc R . .
C4 C 1.1711(11) 0.7516(9) 0.7923(5) 0.040(3) Uani 1 1 d . . .
H4 H 1.2583 0.7401 0.8018 0.048 Uiso 1 1 calc R . .
C5 C 1.1038(10) 0.8187(9) 0.8255(4) 0.036(3) Uani 1 1 d . . .
H5 H 1.1455 0.8553 0.8588 0.044 Uiso 1 1 calc R . .
C6 C 0.9769(10) 0.8368(8) 0.8134(4) 0.033(3) Uani 1 1 d . . .
H6 H 0.9335 0.8847 0.8384 0.039 Uiso 1 1 calc R . .
C7 C 0.8050(9) 0.6759(8) 0.6578(4) 0.027(3) Uani 1 1 d . . .
C8 C 0.9414(10) 0.5399(9) 0.6591(5) 0.037(3) Uani 1 1 d . . .
H8 H 1.0129 0.5014 0.6685 0.044 Uiso 1 1 calc R . .
C9 C 0.8494(10) 0.5000(8) 0.6200(4) 0.028(3) Uani 1 1 d . . .
H9 H 0.8427 0.4273 0.5966 0.034 Uiso 1 1 calc R . .
C10 C 0.6983(9) 0.8302(8) 0.7888(4) 0.024(3) Uani 1 1 d . . .
C11 C 0.6864(10) 0.7577(7) 0.8267(4) 0.026(3) Uani 1 1 d . . .
H11 H 0.7448 0.7013 0.8280 0.032 Uiso 1 1 calc R . .
C12 C 0.5929(10) 0.7696(8) 0.8604(4) 0.033(3) Uani 1 1 d . . .
H12 H 0.5894 0.7219 0.8853 0.039 Uiso 1 1 calc R . .
C13 C 0.5028(10) 0.8474(8) 0.8602(4) 0.032(3) Uani 1 1 d . . .
H13 H 0.4368 0.8517 0.8836 0.038 Uiso 1 1 calc R . .
C14 C 0.5110(10) 0.9177(9) 0.8258(5) 0.038(3) Uani 1 1 d . . .
H14 H 0.4495 0.9717 0.8248 0.046 Uiso 1 1 calc R . .
C15 C 0.6088(10) 0.9120(7) 0.7916(4) 0.021(2) Uani 1 1 d . . .
C16 C 0.6707(9) 0.9795(8) 0.7118(4) 0.026(3) Uani 1 1 d . . .
C17 C 0.5958(9) 1.1071(8) 0.7759(4) 0.029(3) Uani 1 1 d . . .
H17 H 0.5611 1.1379 0.8076 0.035 Uiso 1 1 calc R . .
C18 C 0.6228(10) 1.1610(9) 0.7396(5) 0.040(3) Uani 1 1 d . . .
H18 H 0.6103 1.2391 0.7402 0.048 Uiso 1 1 calc R . .
C19 C 0.6456(8) 0.5636(8) 0.5860(4) 0.019(2) Uani 1 1 d . . .
H19 H 0.5914 0.6253 0.6007 0.022 Uiso 1 1 calc R . .
C20 C 0.5707(10) 0.4489(8) 0.5886(4) 0.037(3) Uani 1 1 d . . .
H20A H 0.6150 0.3855 0.5704 0.055 Uiso 1 1 calc R . .
H20B H 0.4822 0.4442 0.5718 0.055 Uiso 1 1 calc R . .
H20C H 0.5667 0.4433 0.6251 0.055 Uiso 1 1 calc R . .
C21 C 0.6628(10) 0.5743(8) 0.5312(4) 0.033(3) Uani 1 1 d . . .
H21A H 0.7222 0.6433 0.5314 0.050 Uiso 1 1 calc R . .
H21B H 0.5783 0.5806 0.5133 0.050 Uiso 1 1 calc R . .
H21C H 0.6992 0.5062 0.5129 0.050 Uiso 1 1 calc R . .
C22 C 0.7080(11) 1.1212(9) 0.6495(4) 0.038(3) Uani 1 1 d . . .
H22 H 0.7334 1.0518 0.6258 0.045 Uiso 1 1 calc R . .
C23 C 0.8225(11) 1.2122(9) 0.6610(5) 0.045(3) Uani 1 1 d . . .
H23A H 0.7954 1.2846 0.6797 0.068 Uiso 1 1 calc R . .
H23B H 0.8557 1.2235 0.6283 0.068 Uiso 1 1 calc R . .
H23C H 0.8911 1.1878 0.6827 0.068 Uiso 1 1 calc R . .
C24 C 0.5915(11) 1.1593(9) 0.6237(5) 0.047(4) Uani 1 1 d . . .
H24A H 0.5185 1.0987 0.6188 0.071 Uiso 1 1 calc R . .
H24B H 0.6115 1.1747 0.5897 0.071 Uiso 1 1 calc R . .
H24C H 0.5680 1.2297 0.6457 0.071 Uiso 1 1 calc R . .
C25 C 0.7968(10) 0.8704(8) 0.5781(5) 0.031(3) Uani 1 1 d . . .
H25 H 0.8819 0.8712 0.5942 0.037 Uiso 1 1 calc R . .
C26 C 0.7830(10) 0.8964(8) 0.5273(5) 0.033(3) Uani 1 1 d . . .
H26 H 0.8576 0.9139 0.5102 0.040 Uiso 1 1 calc R . .
C27 C 0.6598(10) 0.8956(9) 0.5036(5) 0.041(3) Uani 1 1 d . . .
H27 H 0.6464 0.9144 0.4704 0.049 Uiso 1 1 calc R . .
C28 C 0.5555(10) 0.8657(8) 0.5309(5) 0.037(3) Uani 1 1 d . . .
H28 H 0.4689 0.8607 0.5154 0.044 Uiso 1 1 calc R . .
C29 C 0.5778(10) 0.8433(8) 0.5806(4) 0.026(3) Uani 1 1 d . . .
H29 H 0.5052 0.8259 0.5988 0.031 Uiso 1 1 calc R . .
Pd1A Pd 0.30158(8) 0.34409(6) 0.78511(3) 0.0275(2) Uani 1 1 d . . .
N1A N 0.4366(7) 0.4423(6) 0.7573(3) 0.030(2) Uani 1 1 d . . .
N2A N 0.2621(7) 0.3227(7) 0.6705(3) 0.025(2) Uani 1 1 d . . .
N3A N 0.2187(8) 0.1536(7) 0.6841(4) 0.037(3) Uani 1 1 d . . .
N4A N 0.4988(8) 0.4707(6) 0.8680(4) 0.029(2) Uani 1 1 d . . .
N5A N 0.3139(8) 0.4754(6) 0.9026(4) 0.027(2) Uani 1 1 d . . .
N6A N 0.1644(7) 0.2438(6) 0.8149(4) 0.032(2) Uani 1 1 d . . .
C1A C 0.3955(9) 0.4949(8) 0.7169(4) 0.026(3) Uani 1 1 d . . .
C2A C 0.3086(9) 0.4433(8) 0.6765(4) 0.024(2) Uani 1 1 d . . .
C3A C 0.2639(10) 0.4991(9) 0.6388(5) 0.044(3) Uani 1 1 d . . .
H3A H 0.1968 0.4618 0.6128 0.052 Uiso 1 1 calc R . .
C4A C 0.3174(10) 0.6104(9) 0.6388(5) 0.037(3) Uani 1 1 d . . .
H4A H 0.2923 0.6477 0.6116 0.045 Uiso 1 1 calc R . .
C5A C 0.4089(9) 0.6661(8) 0.6797(4) 0.032(3) Uani 1 1 d . . .
H5A H 0.4468 0.7420 0.6805 0.038 Uiso 1 1 calc R . .
C6A C 0.4436(9) 0.6119(8) 0.7183(4) 0.032(3) Uani 1 1 d . . .
H6A H 0.5015 0.6526 0.7471 0.038 Uiso 1 1 calc R . .
C7A C 0.2554(9) 0.2635(9) 0.7096(4) 0.028(3) Uani 1 1 d . . .
C8A C 0.2297(9) 0.2489(9) 0.6217(4) 0.032(3) Uani 1 1 d . . .
H8A H 0.2263 0.2693 0.5885 0.038 Uiso 1 1 calc R . .
C9A C 0.2041(9) 0.1417(9) 0.6317(4) 0.035(3) Uani 1 1 d . . .
H9A H 0.1805 0.0720 0.6067 0.042 Uiso 1 1 calc R . .
C10A C 0.5629(9) 0.4606(7) 0.7797(4) 0.023(3) Uani 1 1 d . . .
C11A C 0.6670(9) 0.4684(8) 0.7489(5) 0.033(3) Uani 1 1 d . . .
H11A H 0.6494 0.4692 0.7130 0.039 Uiso 1 1 calc R . .
C12A C 0.7938(10) 0.4750(8) 0.7695(5) 0.034(3) Uani 1 1 d . . .
H12A H 0.8623 0.4834 0.7480 0.041 Uiso 1 1 calc R . .
C13A C 0.8228(10) 0.4694(8) 0.8210(5) 0.034(3) Uani 1 1 d . . .
H13A H 0.9104 0.4721 0.8349 0.041 Uiso 1 1 calc R . .
C14A C 0.7213(10) 0.4600(8) 0.8520(5) 0.033(3) Uani 1 1 d . . .
H14A H 0.7392 0.4536 0.8872 0.040 Uiso 1 1 calc R . .
C15A C 0.5975(9) 0.4597(8) 0.8324(5) 0.030(3) Uani 1 1 d . . .
C16A C 0.3702(9) 0.4375(8) 0.8571(4) 0.027(3) Uani 1 1 d . . .
C17A C 0.5219(11) 0.5266(8) 0.9219(4) 0.034(3) Uani 1 1 d . . .
H17A H 0.6037 0.5567 0.9405 0.041 Uiso 1 1 calc R . .
C18A C 0.4079(10) 0.5281(8) 0.9405(4) 0.034(3) Uani 1 1 d . . .
H18A H 0.3935 0.5612 0.9754 0.041 Uiso 1 1 calc R . .
C19A C 0.2122(10) 0.0527(8) 0.7103(5) 0.038(3) Uani 1 1 d . . .
H19A H 0.2342 0.0819 0.7486 0.045 Uiso 1 1 calc R . .
C20A C 0.3085(10) -0.0286(8) 0.6906(5) 0.038(3) Uani 1 1 d . . .
H20D H 0.2862 -0.0605 0.6533 0.057 Uiso 1 1 calc R . .
H20E H 0.3062 -0.0912 0.7097 0.057 Uiso 1 1 calc R . .
H20F H 0.3960 0.0130 0.6960 0.057 Uiso 1 1 calc R . .
C21A C 0.0731(11) -0.0062(9) 0.7014(6) 0.061(4) Uani 1 1 d . . .
H21D H 0.0133 0.0497 0.7144 0.091 Uiso 1 1 calc R . .
H21E H 0.0661 -0.0695 0.7200 0.091 Uiso 1 1 calc R . .
H21F H 0.0504 -0.0365 0.6640 0.091 Uiso 1 1 calc R . .
C22A C 0.1737(11) 0.4764(9) 0.9096(5) 0.039(3) Uani 1 1 d . . .
H22A H 0.1244 0.4266 0.8777 0.047 Uiso 1 1 calc R . .
C23A C 0.1371(11) 0.5993(9) 0.9129(5) 0.056(4) Uani 1 1 d . . .
H23D H 0.1876 0.6511 0.9429 0.084 Uiso 1 1 calc R . .
H23E H 0.0441 0.6005 0.9172 0.084 Uiso 1 1 calc R . .
H23F H 0.1561 0.6249 0.8808 0.084 Uiso 1 1 calc R . .
C24A C 0.1395(11) 0.4257(10) 0.9556(5) 0.049(3) Uani 1 1 d . . .
H24D H 0.1866 0.3584 0.9563 0.073 Uiso 1 1 calc R . .
H24E H 0.0457 0.4024 0.9525 0.073 Uiso 1 1 calc R . .
H24F H 0.1640 0.4833 0.9879 0.073 Uiso 1 1 calc R . .
C25A C 0.0388(10) 0.2422(9) 0.8013(5) 0.044(4) Uani 1 1 d . . .
H25A H 0.0123 0.2784 0.7738 0.053 Uiso 1 1 calc R . .
C26A C -0.0548(12) 0.1894(10) 0.8260(6) 0.054(4) Uani 1 1 d . . .
H26A H -0.1445 0.1891 0.8156 0.065 Uiso 1 1 calc R . .
C27A C -0.0160(14) 0.1366(10) 0.8664(6) 0.060(4) Uani 1 1 d . . .
H27A H -0.0783 0.1033 0.8854 0.072 Uiso 1 1 calc R . .
C28A C 0.1156(13) 0.1339(9) 0.8781(5) 0.051(4) Uani 1 1 d . . .
H28A H 0.1445 0.0931 0.9036 0.062 Uiso 1 1 calc R . .
C29A C 0.2028(11) 0.1886(8) 0.8536(5) 0.038(3) Uani 1 1 d . . .
H29A H 0.2930 0.1891 0.8633 0.046 Uiso 1 1 calc R . .
C30 C 0.0612(11) 0.6868(11) 0.5282(7) 0.061(5) Uani 1 1 d . . .
F1 F 0.0103(7) 0.6968(6) 0.5725(3) 0.063(2) Uani 1 1 d . . .
F2 F 0.1139(6) 0.5888(5) 0.5173(3) 0.073(3) Uani 1 1 d . . .
F3 F -0.0422(6) 0.6768(5) 0.4906(3) 0.066(2) Uani 1 1 d . . .
S1 S 0.1718(3) 0.8080(2) 0.52347(13) 0.0344(7) Uani 1 1 d . . .
O1 O 0.0994(7) 0.9046(6) 0.5362(3) 0.044(2) Uani 1 1 d . . .
O2 O 0.2081(8) 0.7811(7) 0.4714(3) 0.062(3) Uani 1 1 d . . .
O3 O 0.2746(7) 0.8044(7) 0.5630(3) 0.061(3) Uani 1 1 d . . .
C31 C 0.5294(18) 0.1634(12) 0.9749(7) 0.134(10) Uani 1 1 d D . .
F4 F 0.4425(13) 0.2437(11) 0.9879(5) 0.163(6) Uani 1 1 d D A .
F5 F 0.6060(16) 0.1612(9) 1.0154(4) 0.189(8) Uani 1 1 d D A .
F6B F 0.502(5) 0.0475(16) 0.9626(11) 0.19(2) Uani 0.50 1 d PD A 1
F6C F 0.440(3) 0.0793(16) 0.9489(9) 0.086(8) Uani 0.50 1 d PD A 2
S2 S 0.6201(4) 0.2191(3) 0.92617(14) 0.0586(11) Uani 1 1 d . A .
O4 O 0.7017(9) 0.1239(7) 0.9112(4) 0.097(4) Uani 1 1 d . . .
O5 O 0.6894(8) 0.3257(6) 0.9549(3) 0.061(3) Uani 1 1 d . . .
O6 O 0.5195(7) 0.2253(7) 0.8873(4) 0.064(3) Uani 1 1 d . . .

loop_
_atom_site_aniso_label
_atom_site_aniso_U_11
_atom_site_aniso_U_22
_atom_site_aniso_U_33
_atom_site_aniso_U_23
_atom_site_aniso_U_13
_atom_site_aniso_U_12
Pd1 0.0288(5) 0.0156(4) 0.0284(5) 0.0038(4) -0.0043(4) 0.0002(4)
N1 0.035(5) 0.027(5) 0.027(6) 0.014(4) -0.005(5) 0.007(4)
N2 0.031(5) 0.017(5) 0.030(6) 0.006(4) -0.003(4) 0.002(4)
N3 0.027(5) 0.021(5) 0.020(5) 0.003(4) 0.003(4) 0.008(4)
N4 0.034(5) 0.011(4) 0.028(6) 0.002(4) -0.003(4) 0.006(4)
N5 0.049(6) 0.005(4) 0.043(6) 0.004(4) 0.005(5) 0.007(4)
N6 0.018(4) 0.016(4) 0.026(5) 0.003(4) -0.001(4) -0.003(4)
C1 0.021(6) 0.017(6) 0.049(8) 0.006(5) -0.003(5) -0.007(5)
C2 0.036(6) 0.025(6) 0.019(6) 0.008(5) -0.008(5) 0.006(5)
C3 0.028(6) 0.024(6) 0.052(8) 0.013(6) -0.002(6) -0.003(5)
C4 0.038(7) 0.034(7) 0.045(8) 0.011(6) -0.015(6) 0.002(6)
C5 0.032(7) 0.042(7) 0.030(7) -0.002(6) -0.016(6) 0.008(6)
C6 0.034(6) 0.023(6) 0.039(8) 0.004(5) -0.001(6) 0.002(5)
C7 0.020(5) 0.035(6) 0.020(6) 0.005(5) -0.014(5) -0.013(5)
C8 0.026(6) 0.036(7) 0.049(8) 0.007(6) 0.000(6) 0.017(5)
C9 0.038(6) 0.013(5) 0.032(7) -0.004(5) 0.009(5) 0.002(5)
C10 0.023(6) 0.021(6) 0.021(6) -0.003(5) -0.011(5) -0.006(5)
C11 0.039(7) 0.006(5) 0.030(7) -0.002(5) -0.015(6) 0.008(5)
C12 0.043(7) 0.023(6) 0.031(7) 0.004(5) 0.008(6) -0.003(5)
C13 0.031(6) 0.027(6) 0.036(8) 0.003(5) 0.006(5) 0.001(5)
C14 0.038(7) 0.022(6) 0.049(9) -0.006(6) 0.002(6) 0.006(5)
C15 0.037(6) 0.010(5) 0.013(6) -0.003(4) -0.002(5) 0.003(5)
C16 0.024(6) 0.021(6) 0.029(7) 0.004(5) -0.013(5) -0.001(4)
C17 0.041(7) 0.011(5) 0.038(7) 0.007(5) -0.003(6) 0.016(5)
C18 0.050(8) 0.017(6) 0.055(9) 0.009(6) -0.005(7) 0.019(5)
C19 0.022(5) 0.024(5) 0.005(5) -0.005(4) -0.001(4) -0.006(4)
C20 0.037(7) 0.031(6) 0.041(8) 0.011(6) -0.003(6) -0.008(5)
C21 0.036(6) 0.022(6) 0.035(7) -0.002(5) -0.005(6) -0.008(5)
C22 0.069(8) 0.034(7) 0.009(6) 0.001(5) -0.001(6) 0.008(6)
C23 0.062(8) 0.029(7) 0.044(8) 0.008(6) -0.001(7) 0.000(6)
C24 0.068(9) 0.034(7) 0.042(8) 0.020(6) -0.014(7) 0.004(6)
C25 0.019(6) 0.014(5) 0.054(9) -0.002(5) -0.004(6) 0.004(5)
C26 0.026(6) 0.026(6) 0.048(8) 0.008(6) 0.006(6) 0.006(5)
C27 0.040(7) 0.035(7) 0.049(9) 0.013(6) -0.005(6) 0.009(6)
C28 0.027(6) 0.026(6) 0.059(9) 0.013(6) 0.007(6) 0.002(5)
C29 0.035(6) 0.026(6) 0.017(6) 0.004(5) 0.001(5) 0.008(5)
Pd1A 0.0312(5) 0.0195(5) 0.0292(6) 0.0047(4) -0.0057(4) -0.0034(4)
N1A 0.020(5) 0.019(5) 0.043(6) 0.002(4) -0.007(4) -0.011(4)
N2A 0.028(5) 0.024(5) 0.021(5) 0.004(4) -0.013(4) 0.001(4)
N3A 0.049(6) 0.018(5) 0.038(6) 0.002(4) -0.018(5) -0.006(4)
N4A 0.035(5) 0.015(4) 0.037(6) 0.007(4) -0.010(5) 0.006(4)
N5A 0.029(5) 0.012(4) 0.035(6) -0.004(4) 0.003(4) -0.001(4)
N6A 0.022(5) 0.008(4) 0.056(7) -0.011(4) 0.002(5) -0.004(4)
C1A 0.031(6) 0.016(5) 0.036(7) 0.018(5) -0.002(5) 0.009(5)
C2A 0.031(6) 0.014(5) 0.028(7) 0.005(5) 0.003(5) 0.004(5)
C3A 0.027(6) 0.035(7) 0.063(10) 0.008(6) -0.014(6) -0.004(5)
C4A 0.046(7) 0.028(6) 0.045(8) 0.024(6) 0.001(6) 0.004(5)
C5A 0.029(6) 0.023(6) 0.045(8) 0.011(5) 0.004(6) -0.001(5)
C6A 0.038(6) 0.017(5) 0.039(8) 0.012(5) -0.014(6) -0.010(5)
C7A 0.032(6) 0.031(6) 0.026(7) 0.018(5) -0.003(5) 0.002(5)
C8A 0.027(6) 0.040(7) 0.028(7) 0.013(6) 0.000(5) -0.008(5)
C9A 0.035(6) 0.029(6) 0.028(7) -0.013(5) -0.014(6) -0.010(5)
C10A 0.017(5) 0.007(5) 0.042(7) 0.000(5) 0.003(5) -0.001(4)
C11A 0.026(6) 0.016(6) 0.050(8) -0.008(5) 0.001(6) 0.000(5)
C12A 0.031(6) 0.018(6) 0.047(8) -0.001(5) -0.007(6) -0.003(5)
C13A 0.026(6) 0.026(6) 0.043(8) -0.006(6) -0.014(6) 0.009(5)
C14A 0.033(7) 0.028(6) 0.037(8) 0.006(5) -0.009(6) 0.006(5)
C15A 0.011(5) 0.024(6) 0.052(8) -0.002(6) 0.005(5) 0.003(4)
C16A 0.023(6) 0.016(5) 0.039(8) 0.008(5) -0.011(5) -0.003(4)
C17A 0.053(8) 0.029(6) 0.019(7) 0.012(5) -0.013(6) -0.008(6)
C18A 0.038(7) 0.026(6) 0.030(7) -0.002(5) -0.010(6) -0.012(5)
C19A 0.040(7) 0.024(6) 0.047(8) 0.010(6) -0.008(6) -0.004(5)
C20A 0.040(7) 0.028(6) 0.045(8) 0.006(6) -0.001(6) 0.004(5)
C21A 0.049(8) 0.032(7) 0.104(13) 0.027(8) 0.001(8) -0.006(6)
C22A 0.046(8) 0.033(7) 0.028(7) -0.014(6) 0.000(6) 0.006(6)
C23A 0.049(8) 0.047(8) 0.073(11) 0.015(7) -0.018(7) 0.020(6)
C24A 0.042(8) 0.052(8) 0.048(9) -0.001(7) 0.015(7) -0.003(6)
C25A 0.036(7) 0.028(7) 0.064(10) 0.007(6) -0.020(7) 0.000(6)
C26A 0.038(8) 0.043(8) 0.075(12) 0.005(8) 0.010(7) -0.018(6)
C27A 0.064(10) 0.038(8) 0.075(12) 0.003(8) 0.031(8) -0.014(7)
C28A 0.063(9) 0.021(6) 0.070(11) 0.010(6) 0.012(8) -0.004(6)
C29A 0.043(7) 0.025(6) 0.054(9) 0.024(6) 0.002(6) 0.006(5)
C30 0.006(6) 0.053(9) 0.107(14) -0.017(9) -0.008(7) 0.004(6)
F1 0.061(5) 0.049(5) 0.097(7) 0.037(5) 0.041(5) 0.017(4)
F2 0.046(4) 0.022(4) 0.145(8) 0.000(4) 0.011(5) 0.008(3)
F3 0.056(5) 0.043(4) 0.091(7) 0.005(4) -0.010(5) -0.006(4)
S1 0.0318(16) 0.0282(16) 0.043(2) 0.0084(14) 0.0014(15) 0.0013(13)
O1 0.042(5) 0.024(4) 0.065(6) 0.004(4) 0.008(4) 0.001(4)
O2 0.092(7) 0.060(6) 0.036(6) 0.010(5) 0.020(5) 0.006(5)
O3 0.042(5) 0.060(6) 0.073(7) 0.009(5) -0.017(5) 0.002(4)
C31 0.22(3) 0.052(12) 0.11(2) 0.000(13) 0.052(19) -0.085(15)
F4 0.188(12) 0.112(9) 0.145(12) -0.063(9) 0.068(10) -0.058(9)
F5 0.38(2) 0.105(9) 0.054(7) 0.051(7) -0.063(10) -0.108(11)
F6B 0.48(6) 0.038(13) 0.06(2) 0.033(12) 0.02(3) -0.05(2)
F6C 0.161(19) 0.041(12) 0.040(14) 0.010(10) -0.005(12) -0.071(13)
S2 0.083(3) 0.039(2) 0.049(2) 0.0117(18) -0.010(2) -0.0127(19)
O4 0.078(7) 0.048(6) 0.137(11) -0.047(6) -0.023(7) 0.031(5)
O5 0.071(6) 0.036(5) 0.066(7) 0.002(5) 0.000(5) -0.020(4)
O6 0.053(6) 0.057(6) 0.076(7) -0.002(5) -0.016(5) 0.018(5)

loop_
_atom_type_symbol
_atom_type_description
_atom_type_scat_dispersion_real
_atom_type_scat_dispersion_imag
_atom_type_scat_source
C C 0.0033 0.0016 'International Tables Vol C Tables 4.2.6.8 and 6.1.1.4'
H H 0.0000 0.0000 'International Tables Vol C Tables 4.2.6.8 and 6.1.1.4'
N N 0.0061 0.0033 'International Tables Vol C Tables 4.2.6.8 and 6.1.1.4'
O O 0.0106 0.0060 'International Tables Vol C Tables 4.2.6.8 and 6.1.1.4'
F F 0.0171 0.0103 'International Tables Vol C Tables 4.2.6.8 and 6.1.1.4'
S S 0.1246 0.1234 'International Tables Vol C Tables 4.2.6.8 and 6.1.1.4'
Cl Cl 0.1484 0.1585 'International Tables Vol C Tables 4.2.6.8 and 6.1.1.4'
Pd Pd -0.9988 1.0072 'International Tables Vol C Tables 4.2.6.8 and 6.1.1.4'

loop_
_geom_angle_atom_site_label_1
_geom_angle_atom_site_label_2
_geom_angle_atom_site_label_3
_geom_angle
_geom_angle_site_symmetry_1
_geom_angle_site_symmetry_3
_geom_angle_publ_flag
C7 Pd1 N1 84.4(4) . . ?
C7 Pd1 C16 171.6(4) . . ?
N1 Pd1 C16 87.2(4) . . ?
C7 Pd1 N6 93.5(4) . . ?
N1 Pd1 N6 175.6(3) . . ?
C16 Pd1 N6 94.9(4) . . ?
C1 N1 C10 122.4(9) . . ?
C1 N1 Pd1 120.4(8) . . ?
C10 N1 Pd1 117.1(6) . . ?
C7 N2 C8 109.0(8) . . ?
C7 N2 C2 125.0(8) . . ?
C8 N2 C2 125.6(8) . . ?
C7 N3 C9 110.9(8) . . ?
C7 N3 C19 125.5(8) . . ?
C9 N3 C19 123.2(8) . . ?
C17 N4 C16 111.6(9) . . ?
C17 N4 C15 122.5(9) . . ?
C16 N4 C15 125.8(8) . . ?
C18 N5 C16 107.9(10) . . ?
C18 N5 C22 124.1(8) . . ?
C16 N5 C22 127.8(9) . . ?
C25 N6 C29 118.2(9) . . ?
C25 N6 Pd1 117.0(6) . . ?
C29 N6 Pd1 124.5(7) . . ?
N1 C1 C6 120.7(10) . . ?
N1 C1 C2 122.1(10) . . ?
C6 C1 C2 117.1(9) . . ?
C1 C2 C3 121.5(9) . . ?
C1 C2 N2 120.9(9) . . ?
C3 C2 N2 117.6(10) . . ?
C4 C3 C2 119.6(11) . . ?
C4 C3 H3 120.2 . . ?
C2 C3 H3 120.2 . . ?
C5 C4 C3 117.8(10) . . ?
C5 C4 H4 121.1 . . ?
C3 C4 H4 121.1 . . ?
C4 C5 C6 122.9(10) . . ?
C4 C5 H5 118.6 . . ?
C6 C5 H5 118.6 . . ?
C1 C6 C5 121.0(11) . . ?
C1 C6 H6 119.5 . . ?
C5 C6 H6 119.5 . . ?
N3 C7 N2 104.9(8) . . ?
N3 C7 Pd1 133.3(6) . . ?
N2 C7 Pd1 121.8(7) . . ?
C9 C8 N2 107.4(9) . . ?
C9 C8 H8 126.3 . . ?
N2 C8 H8 126.3 . . ?
C8 C9 N3 107.7(9) . . ?
C8 C9 H9 126.1 . . ?
N3 C9 H9 126.1 . . ?
N1 C10 C15 126.3(10) . . ?
N1 C10 C11 119.5(9) . . ?
C15 C10 C11 114.1(10) . . ?
C12 C11 C10 120.8(9) . . ?
C12 C11 H11 119.6 . . ?
C10 C11 H11 119.6 . . ?
C11 C12 C13 123.1(11) . . ?
C11 C12 H12 118.4 . . ?
C13 C12 H12 118.4 . . ?
C14 C13 C12 118.0(11) . . ?
C14 C13 H13 121.0 . . ?
C12 C13 H13 121.0 . . ?
C13 C14 C15 121.0(10) . . ?
C13 C14 H14 119.5 . . ?
C15 C14 H14 119.5 . . ?
C14 C15 C10 122.7(10) . . ?
C14 C15 N4 120.1(9) . . ?
C10 C15 N4 117.1(10) . . ?
N4 C16 N5 103.2(9) . . ?
N4 C16 Pd1 121.6(7) . . ?
N5 C16 Pd1 134.6(9) . . ?
C18 C17 N4 107.2(11) . . ?
C18 C17 H17 126.4 . . ?
N4 C17 H17 126.4 . . ?
C17 C18 N5 110.0(9) . . ?
C17 C18 H18 125.0 . . ?
N5 C18 H18 125.0 . . ?
N3 C19 C21 113.8(8) . . ?
N3 C19 C20 110.1(8) . . ?
C21 C19 C20 112.2(8) . . ?
N3 C19 H19 106.8 . . ?
C21 C19 H19 106.8 . . ?
C20 C19 H19 106.8 . . ?
C19 C20 H20A 109.5 . . ?
C19 C20 H20B 109.5 . . ?
H20A C20 H20B 109.5 . . ?
C19 C20 H20C 109.5 . . ?
H20A C20 H20C 109.5 . . ?
H20B C20 H20C 109.5 . . ?
C19 C21 H21A 109.5 . . ?
C19 C21 H21B 109.5 . . ?
H21A C21 H21B 109.5 . . ?
C19 C21 H21C 109.5 . . ?
H21A C21 H21C 109.5 . . ?
H21B C21 H21C 109.5 . . ?
C24 C22 N5 109.1(10) . . ?
C24 C22 C23 112.8(9) . . ?
N5 C22 C23 109.4(8) . . ?
C24 C22 H22 108.5 . . ?
N5 C22 H22 108.5 . . ?
C23 C22 H22 108.5 . . ?
C22 C23 H23A 109.5 . . ?
C22 C23 H23B 109.5 . . ?
H23A C23 H23B 109.5 . . ?
C22 C23 H23C 109.5 . . ?
H23A C23 H23C 109.5 . . ?
H23B C23 H23C 109.5 . . ?
C22 C24 H24A 109.5 . . ?
C22 C24 H24B 109.5 . . ?
H24A C24 H24B 109.5 . . ?
C22 C24 H24C 109.5 . . ?
H24A C24 H24C 109.5 . . ?
H24B C24 H24C 109.5 . . ?
N6 C25 C26 123.0(9) . . ?
N6 C25 H25 118.5 . . ?
C26 C25 H25 118.5 . . ?
C27 C26 C25 118.9(11) . . ?
C27 C26 H26 120.6 . . ?
C25 C26 H26 120.6 . . ?
C26 C27 C28 116.9(11) . . ?
C26 C27 H27 121.6 . . ?
C28 C27 H27 121.6 . . ?
C29 C28 C27 120.3(10) . . ?
C29 C28 H28 119.8 . . ?
C27 C28 H28 119.8 . . ?
N6 C29 C28 122.6(10) . . ?
N6 C29 H29 118.7 . . ?
C28 C29 H29 118.7 . . ?
N1A Pd1A C7A 85.3(4) . . ?
N1A Pd1A C16A 86.3(4) . . ?
C7A Pd1A C16A 171.6(4) . . ?
N1A Pd1A N6A 179.1(3) . . ?
C7A Pd1A N6A 95.5(4) . . ?
C16A Pd1A N6A 92.8(4) . . ?
C10A N1A C1A 122.1(9) . . ?
C10A N1A Pd1A 120.1(7) . . ?
C1A N1A Pd1A 117.7(6) . . ?
C7A N2A C8A 110.9(8) . . ?
C7A N2A C2A 125.9(8) . . ?
C8A N2A C2A 122.9(9) . . ?
C9A N3A C7A 113.1(9) . . ?
C9A N3A C19A 122.7(9) . . ?
C7A N3A C19A 123.7(9) . . ?
C16A N4A C17A 108.4(10) . . ?
C16A N4A C15A 127.4(9) . . ?
C17A N4A C15A 124.2(9) . . ?
C18A N5A C16A 109.3(9) . . ?
C18A N5A C22A 122.5(10) . . ?
C16A N5A C22A 127.7(8) . . ?
C25A N6A C29A 119.1(10) . . ?
C25A N6A Pd1A 120.9(8) . . ?
C29A N6A Pd1A 119.6(7) . . ?
C2A C1A N1A 124.0(9) . . ?
C2A C1A C6A 116.5(9) . . ?
N1A C1A C6A 119.5(8) . . ?
C1A C2A C3A 123.0(9) . . ?
C1A C2A N2A 119.8(9) . . ?
C3A C2A N2A 117.2(8) . . ?
C2A C3A C4A 119.7(9) . . ?
C2A C3A H3A 120.1 . . ?
C4A C3A H3A 120.1 . . ?
C3A C4A C5A 118.7(10) . . ?
C3A C4A H4A 120.6 . . ?
C5A C4A H4A 120.6 . . ?
C6A C5A C4A 119.9(9) . . ?
C6A C5A H5A 120.0 . . ?
C4A C5A H5A 120.0 . . ?
C5A C6A C1A 121.9(9) . . ?
C5A C6A H6A 119.1 . . ?
C1A C6A H6A 119.1 . . ?
N3A C7A N2A 103.6(9) . . ?
N3A C7A Pd1A 135.4(7) . . ?
N2A C7A Pd1A 121.1(7) . . ?
C9A C8A N2A 105.7(10) . . ?
C9A C8A H8A 127.2 . . ?
N2A C8A H8A 127.2 . . ?
N3A C9A C8A 106.8(9) . . ?
N3A C9A H9A 126.6 . . ?
C8A C9A H9A 126.6 . . ?
N1A C10A C11A 120.4(10) . . ?
N1A C10A C15A 123.7(10) . . ?
C11A C10A C15A 115.5(9) . . ?
C12A C11A C10A 121.6(11) . . ?
C12A C11A H11A 119.2 . . ?
C10A C11A H11A 119.2 . . ?
C11A C12A C13A 120.8(12) . . ?
C11A C12A H12A 119.6 . . ?
C13A C12A H12A 119.6 . . ?
C12A C13A C14A 118.7(9) . . ?
C12A C13A H13A 120.7 . . ?
C14A C13A H13A 120.7 . . ?
C15A C14A C13A 120.3(11) . . ?
C15A C14A H14A 119.9 . . ?
C13A C14A H14A 119.9 . . ?
C14A C15A C10A 123.0(11) . . ?
C14A C15A N4A 118.1(11) . . ?
C10A C15A N4A 118.5(8) . . ?
N4A C16A N5A 106.0(9) . . ?
N4A C16A Pd1A 119.7(8) . . ?
N5A C16A Pd1A 134.3(7) . . ?
C18A C17A N4A 106.6(9) . . ?
C18A C17A H17A 126.7 . . ?
N4A C17A H17A 126.7 . . ?
C17A C18A N5A 109.8(11) . . ?
C17A C18A H18A 125.1 . . ?
N5A C18A H18A 125.1 . . ?
N3A C19A C20A 111.0(10) . . ?
N3A C19A C21A 108.6(8) . . ?
C20A C19A C21A 112.0(9) . . ?
N3A C19A H19A 108.4 . . ?
C20A C19A H19A 108.4 . . ?
C21A C19A H19A 108.4 . . ?
C19A C20A H20D 109.5 . . ?
C19A C20A H20E 109.5 . . ?
H20D C20A H20E 109.5 . . ?
C19A C20A H20F 109.5 . . ?
H20D C20A H20F 109.5 . . ?
H20E C20A H20F 109.5 . . ?
C19A C21A H21D 109.5 . . ?
C19A C21A H21E 109.5 . . ?
H21D C21A H21E 109.5 . . ?
C19A C21A H21F 109.5 . . ?
H21D C21A H21F 109.5 . . ?
H21E C21A H21F 109.5 . . ?
N5A C22A C24A 111.1(9) . . ?
N5A C22A C23A 109.0(9) . . ?
C24A C22A C23A 113.7(10) . . ?
N5A C22A H22A 107.6 . . ?
C24A C22A H22A 107.6 . . ?
C23A C22A H22A 107.6 . . ?
C22A C23A H23D 109.5 . . ?
C22A C23A H23E 109.5 . . ?
H23D C23A H23E 109.5 . . ?
C22A C23A H23F 109.5 . . ?
H23D C23A H23F 109.5 . . ?
H23E C23A H23F 109.5 . . ?
C22A C24A H24D 109.5 . . ?
C22A C24A H24E 109.5 . . ?
H24D C24A H24E 109.5 . . ?
C22A C24A H24F 109.5 . . ?
H24D C24A H24F 109.5 . . ?
H24E C24A H24F 109.5 . . ?
N6A C25A C26A 121.8(12) . . ?
N6A C25A H25A 119.1 . . ?
C26A C25A H25A 119.1 . . ?
C25A C26A C27A 119.1(12) . . ?
C25A C26A H26A 120.5 . . ?
C27A C26A H26A 120.5 . . ?
C28A C27A C26A 118.1(13) . . ?
C28A C27A H27A 120.9 . . ?
C26A C27A H27A 120.9 . . ?
C29A C28A C27A 120.3(13) . . ?
C29A C28A H28A 119.9 . . ?
C27A C28A H28A 119.9 . . ?
C28A C29A N6A 121.4(11) . . ?
C28A C29A H29A 119.3 . . ?
N6A C29A H29A 119.3 . . ?
F1 C30 F2 110.4(14) . . ?
F1 C30 F3 105.7(10) . . ?
F2 C30 F3 105.7(10) . . ?
F1 C30 S1 114.2(9) . . ?
F2 C30 S1 112.2(9) . . ?
F3 C30 S1 108.1(11) . . ?
O2 S1 O1 116.8(5) . . ?
O2 S1 O3 114.1(6) . . ?
O1 S1 O3 113.5(5) . . ?
O2 S1 C30 104.2(6) . . ?
O1 S1 C30 104.4(5) . . ?
O3 S1 C30 101.5(6) . . ?
F5 C31 F6C 127.3(17) . . ?
F5 C31 F6B 93.2(19) . . ?
F6C C31 F6B 38(2) . . ?
F5 C31 F4 109.8(18) . . ?
F6C C31 F4 95.8(18) . . ?
F6B C31 F4 127(3) . . ?
F5 C31 S2 110.4(13) . . ?
F6C C31 S2 107.2(15) . . ?
F6B C31 S2 113(2) . . ?
F4 C31 S2 103.2(11) . . ?
O6 S2 O5 117.6(5) . . ?
O6 S2 O4 114.4(6) . . ?
O5 S2 O4 115.2(5) . . ?
O6 S2 C31 102.3(7) . . ?
O5 S2 C31 104.1(6) . . ?
O4 S2 C31 99.6(8) . . ?

loop_
_geom_bond_atom_site_label_1
_geom_bond_atom_site_label_2
_geom_bond_distance
_geom_bond_site_symmetry_2
_geom_bond_publ_flag
Pd1 C7 2.003(11) . ?
Pd1 N1 2.023(8) . ?
Pd1 C16 2.036(10) . ?
Pd1 N6 2.054(8) . ?
N1 C1 1.369(11) . ?
N1 C10 1.389(13) . ?
N2 C7 1.375(11) . ?
N2 C8 1.390(12) . ?
N2 C2 1.426(11) . ?
N3 C7 1.353(11) . ?
N3 C9 1.364(11) . ?
N3 C19 1.451(10) . ?
N4 C17 1.369(11) . ?
N4 C16 1.370(13) . ?
N4 C15 1.436(12) . ?
N5 C18 1.394(14) . ?
N5 C16 1.396(11) . ?
N5 C22 1.503(13) . ?
N6 C25 1.322(12) . ?
N6 C29 1.326(11) . ?
C1 C6 1.373(14) . ?
C1 C2 1.375(14) . ?
C2 C3 1.411(12) . ?
C3 C4 1.387(14) . ?
C3 H3 0.9500 . ?
C4 C5 1.342(15) . ?
C4 H4 0.9500 . ?
C5 C6 1.378(12) . ?
C5 H5 0.9500 . ?
C6 H6 0.9500 . ?
C8 C9 1.331(13) . ?
C8 H8 0.9500 . ?
C9 H9 0.9500 . ?
C10 C15 1.403(13) . ?
C10 C11 1.449(13) . ?
C11 C12 1.359(14) . ?
C11 H11 0.9500 . ?
C12 C13 1.377(13) . ?
C12 H12 0.9500 . ?
C13 C14 1.354(14) . ?
C13 H13 0.9500 . ?
C14 C15 1.400(14) . ?
C14 H14 0.9500 . ?
C17 C18 1.286(14) . ?
C17 H17 0.9500 . ?
C18 H18 0.9500 . ?
C19 C21 1.493(13) . ?
C19 C20 1.528(12) . ?
C19 H19 1.0000 . ?
C20 H20A 0.9800 . ?
C20 H20B 0.9800 . ?
C20 H20C 0.9800 . ?
C21 H21A 0.9800 . ?
C21 H21B 0.9800 . ?
C21 H21C 0.9800 . ?
C22 C24 1.494(13) . ?
C22 C23 1.504(13) . ?
C22 H22 1.0000 . ?
C23 H23A 0.9800 . ?
C23 H23B 0.9800 . ?
C23 H23C 0.9800 . ?
C24 H24A 0.9800 . ?
C24 H24B 0.9800 . ?
C24 H24C 0.9800 . ?
C25 C26 1.429(14) . ?
C25 H25 0.9500 . ?
C26 C27 1.379(13) . ?
C26 H26 0.9500 . ?
C27 C28 1.399(15) . ?
C27 H27 0.9500 . ?
C28 C29 1.394(14) . ?
C28 H28 0.9500 . ?
C29 H29 0.9500 . ?
Pd1A N1A 2.016(8) . ?
Pd1A C7A 2.027(11) . ?
Pd1A C16A 2.034(10) . ?
Pd1A N6A 2.072(9) . ?
N1A C10A 1.377(11) . ?
N1A C1A 1.397(11) . ?
N2A C7A 1.361(12) . ?
N2A C8A 1.400(12) . ?
N2A C2A 1.449(11) . ?
N3A C9A 1.350(13) . ?
N3A C7A 1.354(11) . ?
N3A C19A 1.501(12) . ?
N4A C16A 1.350(11) . ?
N4A C17A 1.431(13) . ?
N4A C15A 1.433(13) . ?
N5A C18A 1.354(11) . ?
N5A C16A 1.382(13) . ?
N5A C22A 1.480(13) . ?
N6A C25A 1.323(11) . ?
N6A C29A 1.375(12) . ?
C1A C2A 1.347(13) . ?
C1A C6A 1.432(12) . ?
C2A C3A 1.379(14) . ?
C3A C4A 1.391(13) . ?
C3A H3A 0.9500 . ?
C4A C5A 1.395(13) . ?
C4A H4A 0.9500 . ?
C5A C6A 1.351(13) . ?
C5A H5A 0.9500 . ?
C6A H6A 0.9500 . ?
C8A C9A 1.365(13) . ?
C8A H8A 0.9500 . ?
C9A H9A 0.9500 . ?
C10A C11A 1.403(14) . ?
C10A C15A 1.409(14) . ?
C11A C12A 1.374(12) . ?
C11A H11A 0.9500 . ?
C12A C13A 1.381(14) . ?
C12A H12A 0.9500 . ?
C13A C14A 1.388(15) . ?
C13A H13A 0.9500 . ?
C14A C15A 1.347(12) . ?
C14A H14A 0.9500 . ?
C17A C18A 1.312(14) . ?
C17A H17A 0.9500 . ?
C18A H18A 0.9500 . ?
C19A C20A 1.502(14) . ?
C19A C21A 1.527(13) . ?
C19A H19A 1.0000 . ?
C20A H20D 0.9800 . ?
C20A H20E 0.9800 . ?
C20A H20F 0.9800 . ?
C21A H21D 0.9800 . ?
C21A H21E 0.9800 . ?
C21A H21F 0.9800 . ?
C22A C24A 1.507(15) . ?
C22A C23A 1.536(14) . ?
C22A H22A 1.0000 . ?
C23A H23D 0.9800 . ?
C23A H23E 0.9800 . ?
C23A H23F 0.9800 . ?
C24A H24D 0.9800 . ?
C24A H24E 0.9800 . ?
C24A H24F 0.9800 . ?
C25A C26A 1.380(16) . ?
C25A H25A 0.9500 . ?
C26A C27A 1.393(17) . ?
C26A H26A 0.9500 . ?
C27A C28A 1.382(15) . ?
C27A H27A 0.9500 . ?
C28A C29A 1.343(15) . ?
C28A H28A 0.9500 . ?
C29A H29A 0.9500 . ?
C30 F1 1.303(16) . ?
C30 F2 1.323(13) . ?
C30 F3 1.384(13) . ?
C30 S1 1.793(14) . ?
S1 O2 1.426(9) . ?
S1 O1 1.430(7) . ?
S1 O3 1.444(7) . ?
C31 F5 1.287(15) . ?
C31 F6C 1.337(16) . ?
C31 F6B 1.354(17) . ?
C31 F4 1.386(16) . ?
C31 S2 1.837(19) . ?
S2 O6 1.424(8) . ?
S2 O5 1.439(7) . ?
S2 O4 1.485(8) . ?

loop_
_geom_torsion_atom_site_label_1
_geom_torsion_atom_site_label_2
_geom_torsion_atom_site_label_3
_geom_torsion_atom_site_label_4
_geom_torsion
_geom_torsion_site_symmetry_1
_geom_torsion_site_symmetry_2
_geom_torsion_site_symmetry_3
_geom_torsion_site_symmetry_4
_geom_torsion_publ_flag
C7 Pd1 N1 C1 51.4(7) . . . . ?
C16 Pd1 N1 C1 -129.5(7) . . . . ?
C7 Pd1 N1 C10 -131.6(7) . . . . ?
C16 Pd1 N1 C10 47.6(7) . . . . ?
C7 Pd1 N6 C25 -73.4(7) . . . . ?
C16 Pd1 N6 C25 106.9(7) . . . . ?
C7 Pd1 N6 C29 112.9(7) . . . . ?
C16 Pd1 N6 C29 -66.9(8) . . . . ?
C10 N1 C1 C6 -35.5(14) . . . . ?
Pd1 N1 C1 C6 141.4(9) . . . . ?
C10 N1 C1 C2 146.6(10) . . . . ?
Pd1 N1 C1 C2 -36.5(12) . . . . ?
N1 C1 C2 C3 173.7(9) . . . . ?
C6 C1 C2 C3 -4.2(16) . . . . ?
N1 C1 C2 N2 -9.8(16) . . . . ?
C6 C1 C2 N2 172.3(9) . . . . ?
C7 N2 C2 C1 25.1(16) . . . . ?
C8 N2 C2 C1 -147.3(11) . . . . ?
C7 N2 C2 C3 -158.2(9) . . . . ?
C8 N2 C2 C3 29.3(15) . . . . ?
C1 C2 C3 C4 4.4(16) . . . . ?
N2 C2 C3 C4 -172.2(9) . . . . ?
C2 C3 C4 C5 -2.4(16) . . . . ?
C3 C4 C5 C6 0.5(18) . . . . ?
N1 C1 C6 C5 -175.7(9) . . . . ?
C2 C1 C6 C5 2.3(16) . . . . ?
C4 C5 C6 C1 -0.5(18) . . . . ?
C9 N3 C7 N2 -1.8(11) . . . . ?
C19 N3 C7 N2 171.1(9) . . . . ?
C9 N3 C7 Pd1 178.1(8) . . . . ?
C19 N3 C7 Pd1 -8.9(16) . . . . ?
C8 N2 C7 N3 2.3(12) . . . . ?
C2 N2 C7 N3 -171.2(9) . . . . ?
C8 N2 C7 Pd1 -177.6(7) . . . . ?
C2 N2 C7 Pd1 8.8(14) . . . . ?
N1 Pd1 C7 N3 142.8(11) . . . . ?
N6 Pd1 C7 N3 -41.0(11) . . . . ?
N1 Pd1 C7 N2 -37.2(8) . . . . ?
N6 Pd1 C7 N2 138.9(8) . . . . ?
C7 N2 C8 C9 -2.0(13) . . . . ?
C2 N2 C8 C9 171.5(10) . . . . ?
N2 C8 C9 N3 0.9(13) . . . . ?
C7 N3 C9 C8 0.6(13) . . . . ?
C19 N3 C9 C8 -172.5(9) . . . . ?
C1 N1 C10 C15 141.2(9) . . . . ?
Pd1 N1 C10 C15 -35.8(11) . . . . ?
C1 N1 C10 C11 -41.9(12) . . . . ?
Pd1 N1 C10 C11 141.1(7) . . . . ?
N1 C10 C11 C12 -175.7(8) . . . . ?
C15 C10 C11 C12 1.5(13) . . . . ?
C10 C11 C12 C13 1.5(15) . . . . ?
C11 C12 C13 C14 -2.1(15) . . . . ?
C12 C13 C14 C15 -0.4(15) . . . . ?
C13 C14 C15 C10 3.7(15) . . . . ?
C13 C14 C15 N4 -171.6(9) . . . . ?
N1 C10 C15 C14 173.0(9) . . . . ?
C11 C10 C15 C14 -4.1(13) . . . . ?
N1 C10 C15 N4 -11.6(13) . . . . ?
C11 C10 C15 N4 171.4(7) . . . . ?
C17 N4 C15 C14 28.6(13) . . . . ?
C16 N4 C15 C14 -148.9(9) . . . . ?
C17 N4 C15 C10 -147.0(9) . . . . ?
C16 N4 C15 C10 35.5(13) . . . . ?
C17 N4 C16 N5 3.5(10) . . . . ?
C15 N4 C16 N5 -178.8(8) . . . . ?
C17 N4 C16 Pd1 176.0(6) . . . . ?
C15 N4 C16 Pd1 -6.2(12) . . . . ?
C18 N5 C16 N4 -3.6(10) . . . . ?
C22 N5 C16 N4 -177.2(9) . . . . ?
C18 N5 C16 Pd1 -174.6(7) . . . . ?
C22 N5 C16 Pd1 11.7(15) . . . . ?
N1 Pd1 C16 N4 -29.1(7) . . . . ?
N6 Pd1 C16 N4 154.7(7) . . . . ?
N1 Pd1 C16 N5 140.6(9) . . . . ?
N6 Pd1 C16 N5 -35.5(9) . . . . ?
C16 N4 C17 C18 -2.0(12) . . . . ?
C15 N4 C17 C18 -179.9(9) . . . . ?
N4 C17 C18 N5 -0.4(12) . . . . ?
C16 N5 C18 C17 2.6(12) . . . . ?
C22 N5 C18 C17 176.6(9) . . . . ?
C7 N3 C19 C21 107.8(11) . . . . ?
C9 N3 C19 C21 -80.1(12) . . . . ?
C7 N3 C19 C20 -125.3(10) . . . . ?
C9 N3 C19 C20 46.8(13) . . . . ?
C18 N5 C22 C24 -56.6(12) . . . . ?
C16 N5 C22 C24 116.1(11) . . . . ?
C18 N5 C22 C23 67.3(13) . . . . ?
C16 N5 C22 C23 -120.0(10) . . . . ?
C29 N6 C25 C26 0.7(14) . . . . ?
Pd1 N6 C25 C26 -173.5(7) . . . . ?
N6 C25 C26 C27 0.0(15) . . . . ?
C25 C26 C27 C28 -1.8(14) . . . . ?
C26 C27 C28 C29 2.8(15) . . . . ?
C25 N6 C29 C28 0.4(14) . . . . ?
Pd1 N6 C29 C28 174.1(7) . . . . ?
C27 C28 C29 N6 -2.2(15) . . . . ?
C7A Pd1A N1A C10A -131.4(8) . . . . ?
C16A Pd1A N1A C10A 47.6(8) . . . . ?
C7A Pd1A N1A C1A 52.1(7) . . . . ?
C16A Pd1A N1A C1A -129.0(8) . . . . ?
C7A Pd1A N6A C25A -61.6(8) . . . . ?
C16A Pd1A N6A C25A 119.5(8) . . . . ?
C7A Pd1A N6A C29A 125.9(8) . . . . ?
C16A Pd1A N6A C29A -53.0(8) . . . . ?
C10A N1A C1A C2A 143.0(11) . . . . ?
Pd1A N1A C1A C2A -40.5(14) . . . . ?
C10A N1A C1A C6A -39.1(15) . . . . ?
Pd1A N1A C1A C6A 137.4(8) . . . . ?
N1A C1A C2A C3A 176.2(10) . . . . ?
C6A C1A C2A C3A -1.8(16) . . . . ?
N1A C1A C2A N2A -6.3(16) . . . . ?
C6A C1A C2A N2A 175.8(9) . . . . ?
C7A N2A C2A C1A 26.8(15) . . . . ?
C8A N2A C2A C1A -146.7(10) . . . . ?
C7A N2A C2A C3A -155.5(10) . . . . ?
C8A N2A C2A C3A 31.0(14) . . . . ?
C1A C2A C3A C4A 5.8(18) . . . . ?
N2A C2A C3A C4A -171.8(10) . . . . ?
C2A C3A C4A C5A -4.7(17) . . . . ?
C3A C4A C5A C6A -0.1(17) . . . . ?
C4A C5A C6A C1A 4.2(17) . . . . ?
C2A C1A C6A C5A -3.3(16) . . . . ?
N1A C1A C6A C5A 178.7(10) . . . . ?
C9A N3A C7A N2A 0.8(12) . . . . ?
C19A N3A C7A N2A 173.0(9) . . . . ?
C9A N3A C7A Pd1A -177.1(8) . . . . ?
C19A N3A C7A Pd1A -5.0(16) . . . . ?
C8A N2A C7A N3A -0.1(11) . . . . ?
C2A N2A C7A N3A -174.2(8) . . . . ?
C8A N2A C7A Pd1A 178.2(6) . . . . ?
C2A N2A C7A Pd1A 4.1(13) . . . . ?
N1A Pd1A C7A N3A 142.6(11) . . . . ?
N6A Pd1A C7A N3A -37.1(11) . . . . ?
N1A Pd1A C7A N2A -35.1(8) . . . . ?
N6A Pd1A C7A N2A 145.2(8) . . . . ?
C7A N2A C8A C9A -0.7(11) . . . . ?
C2A N2A C8A C9A 173.7(8) . . . . ?
C7A N3A C9A C8A -1.2(12) . . . . ?
C19A N3A C9A C8A -173.5(9) . . . . ?
N2A C8A C9A N3A 1.1(11) . . . . ?
C1A N1A C10A C11A -39.4(13) . . . . ?
Pd1A N1A C10A C11A 144.2(8) . . . . ?
C1A N1A C10A C15A 148.1(10) . . . . ?
Pd1A N1A C10A C15A -28.3(12) . . . . ?
N1A C10A C11A C12A -173.3(8) . . . . ?
C15A C10A C11A C12A -0.2(13) . . . . ?
C10A C11A C12A C13A 2.6(15) . . . . ?
C11A C12A C13A C14A -1.6(15) . . . . ?
C12A C13A C14A C15A -2.0(15) . . . . ?
C13A C14A C15A C10A 4.6(15) . . . . ?
C13A C14A C15A N4A -168.9(9) . . . . ?
N1A C10A C15A C14A 169.4(9) . . . . ?
C11A C10A C15A C14A -3.5(14) . . . . ?
N1A C10A C15A N4A -17.1(14) . . . . ?
C11A C10A C15A N4A 170.0(8) . . . . ?
C16A N4A C15A C14A -157.4(9) . . . . ?
C17A N4A C15A C14A 26.4(14) . . . . ?
C16A N4A C15A C10A 28.8(14) . . . . ?
C17A N4A C15A C10A -147.4(9) . . . . ?
C17A N4A C16A N5A 2.0(10) . . . . ?
C15A N4A C16A N5A -174.6(8) . . . . ?
C17A N4A C16A Pd1A -175.5(6) . . . . ?
C15A N4A C16A Pd1A 7.8(13) . . . . ?
C18A N5A C16A N4A -1.4(11) . . . . ?
C22A N5A C16A N4A 170.2(9) . . . . ?
C18A N5A C16A Pd1A 175.6(8) . . . . ?
C22A N5A C16A Pd1A -12.8(15) . . . . ?
N1A Pd1A C16A N4A -37.4(7) . . . . ?
N6A Pd1A C16A N4A 142.3(7) . . . . ?
N1A Pd1A C16A N5A 146.0(10) . . . . ?
N6A Pd1A C16A N5A -34.3(10) . . . . ?
C16A N4A C17A C18A -2.0(11) . . . . ?
C15A N4A C17A C18A 174.8(9) . . . . ?
N4A C17A C18A N5A 1.1(12) . . . . ?
C16A N5A C18A C17A 0.2(12) . . . . ?
C22A N5A C18A C17A -171.9(9) . . . . ?
C9A N3A C19A C20A 55.6(13) . . . . ?
C7A N3A C19A C20A -115.8(11) . . . . ?
C9A N3A C19A C21A -67.9(14) . . . . ?
C7A N3A C19A C21A 120.7(11) . . . . ?
C18A N5A C22A C24A -57.8(12) . . . . ?
C16A N5A C22A C24A 131.6(10) . . . . ?
C18A N5A C22A C23A 68.4(13) . . . . ?
C16A N5A C22A C23A -102.2(11) . . . . ?
C29A N6A C25A C26A 1.9(16) . . . . ?
Pd1A N6A C25A C26A -170.7(9) . . . . ?
N6A C25A C26A C27A 0.2(19) . . . . ?
C25A C26A C27A C28A -3.5(18) . . . . ?
C26A C27A C28A C29A 5.0(19) . . . . ?
C27A C28A C29A N6A -3.1(19) . . . . ?
C25A N6A C29A C28A -0.4(16) . . . . ?
Pd1A N6A C29A C28A 172.2(9) . . . . ?
F1 C30 S1 O2 -176.6(9) . . . . ?
F2 C30 S1 O2 56.9(12) . . . . ?
F3 C30 S1 O2 -59.2(10) . . . . ?
F1 C30 S1 O1 -53.6(11) . . . . ?
F2 C30 S1 O1 179.9(10) . . . . ?
F3 C30 S1 O1 63.8(11) . . . . ?
F1 C30 S1 O3 64.7(10) . . . . ?
F2 C30 S1 O3 -61.9(12) . . . . ?
F3 C30 S1 O3 -178.0(9) . . . . ?
F5 C31 S2 O6 -174.8(12) . . . . ?
F6C C31 S2 O6 42.9(18) . . . . ?
F6B C31 S2 O6 83(2) . . . . ?
F4 C31 S2 O6 -57.5(11) . . . . ?
F5 C31 S2 O5 -51.8(15) . . . . ?
F6C C31 S2 O5 165.9(17) . . . . ?
F6B C31 S2 O5 -154(2) . . . . ?
F4 C31 S2 O5 65.5(11) . . . . ?
F5 C31 S2 O4 67.4(14) . . . . ?
F6C C31 S2 O4 -74.9(18) . . . . ?
F6B C31 S2 O4 -35(2) . . . . ?
F4 C31 S2 O4 -175.3(9) . . . . ?
